data_7047586
loop_
_publ_author_name
'Arumugam, Ramar'
'Shankar, Bhaskaran'
'Shanmugam, Ramasamy'
'Arumuganathan, T.'
'Sathiyendiran, Malaichamy'

_publ_section_title
;
 Phosphine oxide-based tricarbonylrhenium(i) complexes from
 phosphine/phosphine oxide and dihydroxybenzoquinones.
;
_journal_issue 39
_journal_name_full 'Dalton transactions (Cambridge, England : 2003)'
_journal_page_first 13894
_journal_page_last 13901
_journal_paper_doi 10.1039/c8dt02985g
_journal_volume 47
_journal_year 2018
_chemical_formula_moiety 'C48 H32 O12 P2 Re2'
_chemical_formula_sum 'C48 H32 O12 P2 Re2'
_chemical_formula_weight 1235.07
_space_group_crystal_system monoclinic
_space_group_IT_number 15
_space_group_name_Hall '-C 2yc'
_space_group_name_H-M_alt 'C 1 2/c 1'
_symmetry_space_group_name_Hall '-C 2yc'
_symmetry_space_group_name_H-M 'C 1 2/c 1'
_atom_sites_solution_hydrogens geom
_audit_creation_method SHELXL-2018/3
_audit_update_record
;
2018-08-26 deposited with the CCDC.
2018-09-03 downloaded from the CCDC.
;
_cell_angle_alpha 90
_cell_angle_beta 107.377(5)
_cell_angle_gamma 90
_cell_formula_units_Z 4
_cell_length_a 23.052(3)
_cell_length_b 9.4296(10)
_cell_length_c 26.152(3)
_cell_measurement_reflns_used 9946
_cell_measurement_temperature 296(2)
_cell_measurement_theta_max 23.67
_cell_measurement_theta_min 2.35
_cell_volume 5425.2(11)
_computing_cell_refinement 'Bruker SAINT'
_computing_data_collection 'Bruker APEX2'
_computing_data_reduction 'Bruker SAINT'
_computing_molecular_graphics 'Bruker SHELXTL'
_computing_publication_material 'Bruker SHELXTL'
_computing_structure_refinement 'SHELXL-2018/3 (Sheldrick, 2018)'
_computing_structure_solution 'SHELXS-97 (Sheldrick 2008)'
_diffrn_ambient_temperature 296(2)
_diffrn_measured_fraction_theta_full 0.999
_diffrn_measured_fraction_theta_max 0.992
_diffrn_measurement_device_type 'Bruker APEX-II CCD'
_diffrn_measurement_method '\f and \w scans'
_diffrn_radiation_type MoK\a
_diffrn_radiation_wavelength 0.71073
_diffrn_reflns_av_R_equivalents 0.1561
_diffrn_reflns_av_unetI/netI 0.0699
_diffrn_reflns_Laue_measured_fraction_full 0.999
_diffrn_reflns_Laue_measured_fraction_max 0.992
_diffrn_reflns_limit_h_max 29
_diffrn_reflns_limit_h_min -29
_diffrn_reflns_limit_k_max 12
_diffrn_reflns_limit_k_min -12
_diffrn_reflns_limit_l_max 33
_diffrn_reflns_limit_l_min -33
_diffrn_reflns_number 67528
_diffrn_reflns_point_group_measured_fraction_full 0.999
_diffrn_reflns_point_group_measured_fraction_max 0.992
_diffrn_reflns_theta_full 25.242
_diffrn_reflns_theta_max 27.212
_diffrn_reflns_theta_min 2.350
_exptl_absorpt_coefficient_mu 4.570
_exptl_absorpt_correction_T_max 0.804
_exptl_absorpt_correction_T_min 0.711
_exptl_absorpt_correction_type multi-scan
_exptl_absorpt_process_details multi-scan
_exptl_crystal_colour 'Dark red'
_exptl_crystal_density_diffrn 1.512
_exptl_crystal_description Needle
_exptl_crystal_F_000 2384
_exptl_crystal_size_max 0.080
_exptl_crystal_size_mid 0.070
_exptl_crystal_size_min 0.050
_refine_diff_density_max 1.075
_refine_diff_density_min -0.924
_refine_diff_density_rms 0.119
_refine_ls_extinction_method none
_refine_ls_goodness_of_fit_ref 1.061
_refine_ls_hydrogen_treatment constr
_refine_ls_matrix_type full
_refine_ls_number_parameters 289
_refine_ls_number_reflns 6004
_refine_ls_number_restraints 0
_refine_ls_restrained_S_all 1.061
_refine_ls_R_factor_all 0.1153
_refine_ls_R_factor_gt 0.0507
_refine_ls_shift/su_max 0.001
_refine_ls_shift/su_mean 0.000
_refine_ls_structure_factor_coef Fsqd
_refine_ls_weighting_details 'w=1/[\s^2^(Fo^2^)+(0.0427P)^2^+33.4737P] where P=(Fo^2^+2Fc^2^)/3'
_refine_ls_weighting_scheme calc
_refine_ls_wR_factor_gt 0.1036
_refine_ls_wR_factor_ref 0.1259
_reflns_Friedel_coverage 0.000
_reflns_number_gt 3440
_reflns_number_total 6004
_reflns_threshold_expression 'I > 2\s(I)'
_cod_data_source_file c8dt02985g2.cif
_cod_data_source_block Compound_2
_cod_depositor_comments 'Adding full bibliography for 7047584--7047588.cif.'
_cod_original_cell_volume 5425.1(11)
_cod_database_code 7047586
_shelx_shelxl_version_number 2018/3
_shelx_space_group_comment
;
The symmetry employed for this shelxl refinement is uniquely defined
by the following loop, which should always be used as a source of
symmetry information in preference to the above space-group names.
They are only intended as comments.
;
_shelx_estimated_absorpt_t_min 0.711
_shelx_estimated_absorpt_t_max 0.804

loop_
_space_group_symop_operation_xyz
'x, y, z'
'-x, y, -z+1/2'
'x+1/2, y+1/2, z'
'-x+1/2, y+1/2, -z+1/2'
'-x, -y, -z'
'x, -y, z-1/2'
'-x+1/2, -y+1/2, -z'
'x+1/2, -y+1/2, z-1/2'

loop_
_atom_site_label
_atom_site_type_symbol
_atom_site_fract_x
_atom_site_fract_y
_atom_site_fract_z
_atom_site_U_iso_or_equiv
_atom_site_adp_type
_atom_site_occupancy
_atom_site_site_symmetry_order
_atom_site_calc_flag
_atom_site_refinement_flags_posn
_atom_site_refinement_flags_adp
Re1 Re 0.23354(2) 0.39974(4) 0.40805(2) 0.06158(14) Uani 1 1 d . .
P1 P 0.35960(11) 0.4989(2) 0.37299(8) 0.0543(5) Uani 1 1 d . .
O5 O 0.2734(3) 0.4769(6) 0.4881(2) 0.0648(15) Uani 1 1 d . .
O4 O 0.3091(3) 0.5164(6) 0.3978(2) 0.0674(16) Uani 1 1 d . .
O6 O 0.2005(3) 0.6115(7) 0.4075(2) 0.0689(16) Uani 1 1 d . .
O3 O 0.2904(4) 0.1053(8) 0.4215(3) 0.106(3) Uani 1 1 d . .
O2 O 0.1741(4) 0.3330(8) 0.2903(3) 0.103(2) Uani 1 1 d . .
C22 C 0.2647(4) 0.6070(9) 0.4964(3) 0.0546(19) Uani 1 1 d . .
C4 C 0.3361(4) 0.4129(8) 0.3093(3) 0.0536(19) Uani 1 1 d . .
C2 C 0.1973(5) 0.3577(9) 0.3347(4) 0.078(3) Uani 1 1 d . .
C10 C 0.4210(4) 0.3959(9) 0.4147(3) 0.061(2) Uani 1 1 d . .
C8 C 0.3192(5) 0.2012(10) 0.2572(4) 0.080(3) Uani 1 1 d . .
H8 H 0.322090 0.103006 0.255515 0.096 Uiso 1 1 calc R U
C23 C 0.2219(4) 0.6854(9) 0.4498(3) 0.057(2) Uani 1 1 d . .
C21 C 0.3702(4) 0.7892(9) 0.3883(3) 0.069(2) Uani 1 1 d . .
H21 H 0.340964 0.780022 0.406065 0.082 Uiso 1 1 calc R U
C9 C 0.3405(4) 0.2698(9) 0.3049(3) 0.067(2) Uani 1 1 d . .
H9 H 0.358660 0.217100 0.335562 0.080 Uiso 1 1 calc R U
C3 C 0.2690(5) 0.2158(12) 0.4159(4) 0.083(3) Uani 1 1 d . .
O1 O 0.1248(4) 0.2695(12) 0.4311(4) 0.142(4) Uani 1 1 d . .
C16 C 0.3878(4) 0.6721(8) 0.3646(3) 0.056(2) Uani 1 1 d . .
C5 C 0.3097(4) 0.4932(10) 0.2632(3) 0.065(2) Uani 1 1 d . .
H5 H 0.307161 0.591340 0.265114 0.078 Uiso 1 1 calc R U
C11 C 0.4691(5) 0.3534(10) 0.3960(4) 0.083(3) Uani 1 1 d . .
H11 H 0.468511 0.375726 0.361207 0.100 Uiso 1 1 calc R U
C6 C 0.2873(5) 0.4233(13) 0.2143(4) 0.088(3) Uani 1 1 d . .
H6 H 0.268338 0.474695 0.183476 0.106 Uiso 1 1 calc R U
C24 C 0.2908(4) 0.6741(9) 0.5447(3) 0.065(2) Uani 1 1 d . .
H24 H 0.316823 0.624793 0.573233 0.078 Uiso 1 1 calc R U
C7 C 0.2932(5) 0.2786(14) 0.2114(4) 0.089(3) Uani 1 1 d . .
H7 H 0.279611 0.232922 0.178501 0.106 Uiso 1 1 calc R U
C17 C 0.4316(5) 0.6901(11) 0.3398(4) 0.092(3) Uani 1 1 d . .
H17 H 0.444841 0.612144 0.324522 0.111 Uiso 1 1 calc R U
C15 C 0.4212(5) 0.3652(11) 0.4657(3) 0.083(3) Uani 1 1 d . .
H15 H 0.389164 0.394914 0.477933 0.100 Uiso 1 1 calc R U
C1 C 0.1672(5) 0.3180(13) 0.4232(4) 0.088(3) Uani 1 1 d . .
C12 C 0.5170(5) 0.2794(13) 0.4285(5) 0.102(4) Uani 1 1 d . .
H12 H 0.549219 0.251180 0.416349 0.122 Uiso 1 1 calc R U
C20 C 0.3963(5) 0.9196(10) 0.3854(4) 0.088(3) Uani 1 1 d . .
H20 H 0.384442 0.998631 0.400996 0.105 Uiso 1 1 calc R U
C19 C 0.4392(6) 0.9328(10) 0.3598(5) 0.099(4) Uani 1 1 d . .
H19 H 0.456866 1.020727 0.358171 0.119 Uiso 1 1 calc R U
C18 C 0.4564(6) 0.8192(11) 0.3368(5) 0.109(4) Uani 1 1 d . .
H18 H 0.485374 0.829231 0.318830 0.130 Uiso 1 1 calc R U
C14 C 0.4691(7) 0.2899(16) 0.4993(4) 0.116(5) Uani 1 1 d . .
H14 H 0.469494 0.268189 0.534144 0.139 Uiso 1 1 calc R U
C13 C 0.5162(7) 0.2474(15) 0.4804(6) 0.126(5) Uani 1 1 d . .
H13 H 0.548276 0.196137 0.502847 0.151 Uiso 1 1 calc R U

loop_
_atom_site_aniso_label
_atom_site_aniso_U_11
_atom_site_aniso_U_22
_atom_site_aniso_U_33
_atom_site_aniso_U_23
_atom_site_aniso_U_13
_atom_site_aniso_U_12
Re1 0.0844(3) 0.0599(2) 0.04901(19) -0.00488(18) 0.03305(17) -0.0060(2)
P1 0.0774(16) 0.0450(11) 0.0457(11) -0.0023(9) 0.0262(11) -0.0073(11)
O5 0.095(5) 0.060(4) 0.043(3) 0.005(3) 0.027(3) 0.016(3)
O4 0.089(4) 0.065(4) 0.060(3) -0.015(3) 0.041(3) -0.014(3)
O6 0.082(4) 0.081(4) 0.042(3) -0.004(3) 0.016(3) 0.014(3)
O3 0.157(8) 0.057(4) 0.127(6) 0.002(4) 0.078(6) 0.011(5)
O2 0.145(7) 0.100(6) 0.058(4) -0.015(4) 0.021(4) -0.025(5)
C22 0.070(6) 0.060(5) 0.040(4) 0.003(4) 0.027(4) 0.009(5)
C4 0.070(5) 0.045(4) 0.050(4) -0.002(4) 0.026(4) -0.008(4)
C2 0.110(8) 0.054(6) 0.076(7) -0.005(5) 0.036(6) -0.015(5)
C10 0.078(6) 0.055(5) 0.046(4) 0.001(4) 0.011(4) -0.013(5)
C8 0.096(8) 0.051(5) 0.097(7) -0.026(6) 0.036(6) -0.008(5)
C23 0.068(6) 0.069(6) 0.039(4) -0.001(4) 0.022(4) 0.004(4)
C21 0.084(7) 0.051(5) 0.067(5) 0.000(4) 0.017(5) 0.006(5)
C9 0.094(7) 0.050(5) 0.062(5) -0.006(4) 0.030(5) -0.006(5)
C3 0.120(9) 0.078(7) 0.070(6) -0.003(5) 0.057(6) -0.015(7)
O1 0.094(7) 0.202(11) 0.149(8) 0.021(7) 0.066(6) -0.021(7)
C16 0.073(6) 0.046(5) 0.050(4) 0.001(4) 0.019(4) 0.002(4)
C5 0.076(6) 0.057(5) 0.063(5) 0.004(4) 0.024(5) 0.009(5)
C11 0.097(8) 0.079(7) 0.067(6) 0.014(5) 0.015(6) -0.002(6)
C6 0.098(8) 0.111(10) 0.048(5) 0.004(5) 0.010(5) -0.015(7)
C24 0.088(7) 0.060(5) 0.040(4) 0.012(4) 0.009(4) 0.021(5)
C7 0.100(8) 0.106(9) 0.065(6) -0.026(6) 0.032(6) -0.023(7)
C17 0.127(9) 0.058(6) 0.116(8) -0.002(6) 0.073(7) -0.006(6)
C15 0.096(8) 0.102(8) 0.046(5) 0.013(5) 0.013(5) -0.005(6)
C1 0.087(8) 0.115(9) 0.073(6) -0.003(6) 0.039(6) 0.006(7)
C12 0.069(7) 0.123(10) 0.100(8) 0.025(8) 0.005(6) -0.002(7)
C20 0.120(9) 0.045(6) 0.097(8) -0.001(5) 0.031(7) 0.019(6)
C19 0.112(10) 0.042(6) 0.150(11) 0.001(6) 0.050(9) -0.010(5)
C18 0.139(11) 0.057(7) 0.156(11) 0.010(7) 0.084(9) -0.009(7)
C14 0.141(12) 0.139(12) 0.055(6) 0.025(7) 0.010(8) -0.021(10)
C13 0.126(12) 0.131(13) 0.098(10) 0.044(9) -0.002(9) -0.001(9)

loop_
_atom_type_symbol
_atom_type_description
_atom_type_scat_dispersion_real
_atom_type_scat_dispersion_imag
_atom_type_scat_source
C C 0.0033 0.0016 'International Tables Vol C Tables 4.2.6.8 and 6.1.1.4'
H H 0.0000 0.0000 'International Tables Vol C Tables 4.2.6.8 and 6.1.1.4'
O O 0.0106 0.0060 'International Tables Vol C Tables 4.2.6.8 and 6.1.1.4'
P P 0.1023 0.0942 'International Tables Vol C Tables 4.2.6.8 and 6.1.1.4'
Re Re -1.0185 7.2310 'International Tables Vol C Tables 4.2.6.8 and 6.1.1.4'

loop_
_geom_angle_atom_site_label_1
_geom_angle_atom_site_label_2
_geom_angle_atom_site_label_3
_geom_angle
_geom_angle_site_symmetry_1
_geom_angle_site_symmetry_3
C1 Re1 C2 89.2(4) . .
C1 Re1 C3 87.4(5) . .
C2 Re1 C3 87.9(4) . .
C1 Re1 O6 94.3(4) . .
C2 Re1 O6 98.1(3) . .
C3 Re1 O6 173.8(3) . .
C1 Re1 O4 172.3(4) . .
C2 Re1 O4 96.3(3) . .
C3 Re1 O4 98.2(4) . .
O6 Re1 O4 79.7(2) . .
C1 Re1 O5 94.2(3) . .
C2 Re1 O5 172.3(3) . .
C3 Re1 O5 99.1(3) . .
O6 Re1 O5 74.8(2) . .
O4 Re1 O5 79.6(2) . .
O4 P1 C4 113.3(4) . .
O4 P1 C10 111.7(4) . .
C4 P1 C10 106.6(4) . .
O4 P1 C16 108.0(4) . .
C4 P1 C16 108.6(4) . .
C10 P1 C16 108.5(4) . .
C22 O5 Re1 116.7(5) . .
P1 O4 Re1 139.6(3) . .
C23 O6 Re1 117.5(5) . .
O5 C22 C24 123.4(7) . .
O5 C22 C23 115.6(7) . .
C24 C22 C23 121.0(8) . .
C9 C4 C5 119.2(7) . .
C9 C4 P1 121.3(6) . .
C5 C4 P1 119.4(6) . .
O2 C2 Re1 178.5(10) . .
C15 C10 C11 120.8(9) . .
C15 C10 P1 118.8(8) . .
C11 C10 P1 120.4(6) . .
C9 C8 C7 119.3(9) . .
O6 C23 C24 125.4(8) . 7_566
O6 C23 C22 114.9(7) . .
C24 C23 C22 119.7(7) 7_566 .
C20 C21 C16 119.6(9) . .
C8 C9 C4 122.3(9) . .
O3 C3 Re1 178.8(8) . .
C17 C16 C21 118.1(8) . .
C17 C16 P1 121.2(7) . .
C21 C16 P1 120.3(7) . .
C6 C5 C4 118.8(9) . .
C12 C11 C10 120.4(10) . .
C7 C6 C5 120.2(9) . .
C23 C24 C22 119.3(7) 7_566 .
C6 C7 C8 120.2(9) . .
C18 C17 C16 121.5(10) . .
C10 C15 C14 119.9(11) . .
O1 C1 Re1 177.7(11) . .
C11 C12 C13 118.2(12) . .
C19 C20 C21 120.3(9) . .
C18 C19 C20 120.2(10) . .
C19 C18 C17 120.3(11) . .
C13 C14 C15 119.0(11) . .
C14 C13 C12 121.7(12) . .

loop_
_geom_bond_atom_site_label_1
_geom_bond_atom_site_label_2
_geom_bond_distance
_geom_bond_site_symmetry_2
Re1 C1 1.858(12) .
Re1 C2 1.892(11) .
Re1 C3 1.902(12) .
Re1 O6 2.135(6) .
Re1 O4 2.144(6) .
Re1 O5 2.146(5) .
P1 O4 1.502(6) .
P1 C4 1.785(7) .
P1 C10 1.794(9) .
P1 C16 1.796(8) .
O5 C22 1.272(9) .
O6 C23 1.275(9) .
O3 C3 1.144(12) .
O2 C2 1.147(11) .
C22 C24 1.380(11) .
C22 C23 1.513(11) .
C4 C9 1.361(11) .
C4 C5 1.400(11) .
C10 C15 1.364(11) .
C10 C11 1.397(13) .
C8 C9 1.360(12) .
C8 C7 1.377(14) .
C23 C24 1.373(12) 7_566
C21 C20 1.382(13) .
C21 C16 1.385(11) .
O1 C1 1.150(12) .
C16 C17 1.364(12) .
C5 C6 1.393(12) .
C11 C12 1.366(14) .
C6 C7 1.376(15) .
C17 C18 1.356(14) .
C15 C14 1.384(16) .
C12 C13 1.397(17) .
C20 C19 1.354(15) .
C19 C18 1.344(15) .
C14 C13 1.381(17) .
